data_2238892
loop_
_publ_author_name
'Rusanova, Julia A.'
'Kozachuk, Olesia V.'
'Semenaka, Valentyna V.'
'Dyakonenko, Viktoriya V.'

_publ_section_title
;
 Bis(2,9-dimethyl-1,10-phenanthroline)copper(I)
 pentacyanidonitrosoferrate(II)
;
_journal_issue 12
_journal_name_full 'Acta Crystallographica Section E'
_journal_page_first m684
_journal_page_last m685
_journal_paper_doi 10.1107/S1600536813031760
_journal_volume 69
_journal_year 2013
_chemical_formula_iupac '[Cu (C14 H12 N2)2]2 [Fe (C N)5 (N O)]'
_chemical_formula_moiety '2(C28 H24 N4 Cu +), C5 N6 O Fe 2-'
_chemical_formula_sum 'C61 H48 Cu2 Fe N14 O'
_chemical_formula_weight 1176.06
_chemical_name_systematic
;
Bis(2,9-dimethyl-1,10-phenanthroline)copper(I) pentacyanidonitrosoferrate(II)
;
_space_group_IT_number 2
_symmetry_cell_setting triclinic
_symmetry_space_group_name_Hall '-P 1'
_symmetry_space_group_name_H-M 'P -1'
_atom_sites_solution_hydrogens geom
_atom_sites_solution_primary direct
_atom_sites_solution_secondary difmap
_audit_creation_method SHELXL-97
_cell_angle_alpha 115.269(4)
_cell_angle_beta 95.327(3)
_cell_angle_gamma 101.323(4)
_cell_formula_units_Z 1
_cell_length_a 7.371(3)
_cell_length_b 13.741(3)
_cell_length_c 15.065(4)
_cell_measurement_reflns_used 4215
_cell_measurement_temperature 293(2)
_cell_measurement_theta_max 24.79
_cell_measurement_theta_min 2.73
_cell_volume 1325.9(7)
_computing_cell_refinement 'CrysAlis PRO (Oxford Diffraction, 2010)'
_computing_data_collection 'CrysAlis PRO (Oxford Diffraction, 2010)'
_computing_data_reduction 'CrysAlis PRO (Oxford Diffraction, 2010)'
_computing_molecular_graphics 'SHELXTL (Sheldrick, 2008)'
_computing_publication_material 'publCIF (Westrip, 2010)'
_computing_structure_refinement 'SHELXTL (Sheldrick, 2008)'
_computing_structure_solution 'SHELXTL (Sheldrick, 2008)'
_diffrn_ambient_temperature 293(2)
_diffrn_detector_area_resol_mean 16.1827
_diffrn_measured_fraction_theta_full 0.983
_diffrn_measured_fraction_theta_max 0.983
_diffrn_measurement_device_type 'Oxford Diffraction Xcalibur3'
_diffrn_measurement_method \w-scans
_diffrn_radiation_monochromator graphite
_diffrn_radiation_source 'Enhance (Mo) X-ray Source'
_diffrn_radiation_type MoK\a
_diffrn_radiation_wavelength 0.71073
_diffrn_reflns_av_R_equivalents 0.0481
_diffrn_reflns_limit_h_max 9
_diffrn_reflns_limit_h_min -8
_diffrn_reflns_limit_k_max 16
_diffrn_reflns_limit_k_min -16
_diffrn_reflns_limit_l_max 15
_diffrn_reflns_limit_l_min -18
_diffrn_reflns_number 8613
_diffrn_reflns_theta_full 26.00
_diffrn_reflns_theta_max 26.00
_diffrn_reflns_theta_min 2.88
_diffrn_standards_interval_count 50
_diffrn_standards_number 2
_exptl_absorpt_coefficient_mu 1.123
_exptl_absorpt_correction_T_max 0.8066
_exptl_absorpt_correction_T_min 0.6036
_exptl_absorpt_correction_type numerical
_exptl_absorpt_process_details '(CrysAlis PRO; Oxford Diffraction, 2010)'
_exptl_crystal_colour red
_exptl_crystal_density_diffrn 1.473
_exptl_crystal_density_method 'not measured'
_exptl_crystal_description needle-shaped
_exptl_crystal_F_000 604
_exptl_crystal_size_max 0.50
_exptl_crystal_size_mid 0.40
_exptl_crystal_size_min 0.20
_refine_diff_density_max 0.380
_refine_diff_density_min -0.308
_refine_ls_extinction_method none
_refine_ls_goodness_of_fit_ref 0.931
_refine_ls_hydrogen_treatment constr
_refine_ls_matrix_type full
_refine_ls_number_parameters 377
_refine_ls_number_reflns 5112
_refine_ls_number_restraints 0
_refine_ls_restrained_S_all 0.931
_refine_ls_R_factor_all 0.0945
_refine_ls_R_factor_gt 0.0500
_refine_ls_shift/su_max 0.001
_refine_ls_shift/su_mean 0.000
_refine_ls_structure_factor_coef Fsqd
_refine_ls_weighting_details 'calc w=1/[\s^2^(Fo^2^)+(0.0468P)^2^+0.0000P] where P=(Fo^2^+2Fc^2^)/3'
_refine_ls_weighting_scheme calc
_refine_ls_wR_factor_gt 0.0995
_refine_ls_wR_factor_ref 0.1085
_reflns_number_gt 3100
_reflns_number_total 5112
_reflns_threshold_expression I>2sigma(I)
_cod_data_source_file lh5667.cif
_cod_data_source_block I
_cod_database_code 2238892

loop_
_symmetry_equiv_pos_as_xyz
'x, y, z'
'-x, -y, -z'

loop_
_atom_site_type_symbol
_atom_site_label
_atom_site_fract_x
_atom_site_fract_y
_atom_site_fract_z
_atom_site_U_iso_or_equiv
_atom_site_adp_type
_atom_site_calc_flag
_atom_site_refinement_flags
_atom_site_occupancy
_atom_site_symmetry_multiplicity
_atom_site_disorder_assembly
_atom_site_disorder_group
Cu Cu1 0.24477(7) 0.18237(4) 0.30785(3) 0.04709(18) Uani d . 1 1 . .
Fe Fe1 0.9747(13) 0.5030(13) 0.0033(11) 0.0423(14) Uani d P 0.50 1 . .
N N1 0.3564(4) 0.2540(2) 0.2232(2) 0.0377(7) Uani d . 1 1 . .
N N2 0.1731(4) 0.0423(2) 0.1741(2) 0.0369(7) Uani d . 1 1 . .
N N3 0.3933(4) 0.1682(2) 0.4241(2) 0.0379(7) Uani d . 1 1 . .
N N4 0.1040(4) 0.2617(2) 0.4159(2) 0.0377(7) Uani d . 1 1 . .
C C1 0.4355(5) 0.3608(3) 0.2474(3) 0.0464(10) Uani d . 1 1 . .
C C2 0.5081(5) 0.3909(3) 0.1771(3) 0.0551(11) Uani d . 1 1 . .
H H2 0.5610 0.4656 0.1954 0.066 Uiso calc R 1 1 . .
C C3 0.5025(5) 0.3129(4) 0.0833(3) 0.0542(11) Uani d . 1 1 . .
H H3 0.5561 0.3335 0.0383 0.065 Uiso calc R 1 1 . .
C C4 0.4148(5) 0.2001(3) 0.0542(3) 0.0407(9) Uani d . 1 1 . .
C C5 0.3423(4) 0.1751(3) 0.1269(3) 0.0345(8) Uani d . 1 1 . .
C C6 0.2450(4) 0.0621(3) 0.1008(3) 0.0336(8) Uani d . 1 1 . .
C C7 0.2248(5) -0.0217(3) 0.0027(3) 0.0381(9) Uani d . 1 1 . .
C C8 0.3039(5) 0.0072(4) -0.0683(3) 0.0481(10) Uani d . 1 1 . .
H H8 0.2923 -0.0483 -0.1331 0.058 Uiso calc R 1 1 . .
C C9 0.3950(5) 0.1129(4) -0.0439(3) 0.0492(10) Uani d . 1 1 . .
H H9 0.4457 0.1292 -0.0918 0.059 Uiso calc R 1 1 . .
C C10 0.1271(5) -0.1296(3) -0.0187(3) 0.0458(10) Uani d . 1 1 . .
H H10 0.1092 -0.1876 -0.0829 0.055 Uiso calc R 1 1 . .
C C11 0.0583(5) -0.1498(3) 0.0538(3) 0.0460(10) Uani d . 1 1 . .
H H11 -0.0052 -0.2220 0.0394 0.055 Uiso calc R 1 1 . .
C C12 0.0824(5) -0.0622(3) 0.1510(3) 0.0383(9) Uani d . 1 1 . .
C C13 0.4435(6) 0.4460(3) 0.3521(3) 0.0654(12) Uani d . 1 1 . .
H H13A 0.5696 0.4934 0.3804 0.098 Uiso calc R 1 1 . .
H H13B 0.4081 0.4091 0.3919 0.098 Uiso calc R 1 1 . .
H H13C 0.3580 0.4902 0.3512 0.098 Uiso calc R 1 1 . .
C C14 0.0096(6) -0.0831(3) 0.2332(3) 0.0559(11) Uani d . 1 1 . .
H H14A 0.0870 -0.1209 0.2545 0.084 Uiso calc R 1 1 . .
H H14B -0.1182 -0.1286 0.2086 0.084 Uiso calc R 1 1 . .
H H14C 0.0137 -0.0133 0.2888 0.084 Uiso calc R 1 1 . .
C C15 0.5321(5) 0.1207(3) 0.4270(3) 0.0454(10) Uani d . 1 1 . .
C C16 0.6193(6) 0.1264(3) 0.5157(3) 0.0547(11) Uani d . 1 1 . .
H H16 0.7197 0.0947 0.5157 0.066 Uiso calc R 1 1 . .
C C17 0.5581(6) 0.1786(3) 0.6032(3) 0.0549(11) Uani d . 1 1 . .
H H17 0.6176 0.1830 0.6625 0.066 Uiso calc R 1 1 . .
C C18 0.4051(5) 0.2251(3) 0.6023(3) 0.0451(10) Uani d . 1 1 . .
C C19 0.3273(5) 0.2190(3) 0.5108(3) 0.0394(9) Uani d . 1 1 . .
C C20 0.1730(5) 0.2687(3) 0.5074(3) 0.0358(9) Uani d . 1 1 . .
C C21 0.1046(5) 0.3217(3) 0.5935(3) 0.0420(9) Uani d . 1 1 . .
C C22 0.1808(6) 0.3230(3) 0.6840(3) 0.0528(11) Uani d . 1 1 . .
H H22 0.1298 0.3551 0.7405 0.063 Uiso calc R 1 1 . .
C C23 0.3275(6) 0.2779(3) 0.6893(3) 0.0548(11) Uani d . 1 1 . .
H H23 0.3780 0.2813 0.7498 0.066 Uiso calc R 1 1 . .
C C24 -0.0412(6) 0.3721(3) 0.5857(3) 0.0516(11) Uani d . 1 1 . .
H H24 -0.0922 0.4082 0.6412 0.062 Uiso calc R 1 1 . .
C C25 -0.1066(6) 0.3674(3) 0.4963(3) 0.0516(10) Uani d . 1 1 . .
H H25 -0.2005 0.4022 0.4912 0.062 Uiso calc R 1 1 . .
C C26 -0.0338(5) 0.3106(3) 0.4117(3) 0.0417(9) Uani d . 1 1 . .
C C27 0.5909(6) 0.0609(4) 0.3308(3) 0.0619(12) Uani d . 1 1 . .
H H27A 0.5252 -0.0168 0.3005 0.093 Uiso calc R 1 1 . .
H H27B 0.7245 0.0690 0.3432 0.093 Uiso calc R 1 1 . .
H H27C 0.5611 0.0917 0.2866 0.093 Uiso calc R 1 1 . .
C C28 -0.1065(6) 0.3050(4) 0.3126(3) 0.0544(11) Uani d . 1 1 . .
H H28A -0.0458 0.2601 0.2627 0.082 Uiso calc R 1 1 . .
H H28B -0.0798 0.3788 0.3182 0.082 Uiso calc R 1 1 . .
H H28C -0.2404 0.2723 0.2937 0.082 Uiso calc R 1 1 . .
C C29 1.0149(5) 0.4533(3) 0.1060(3) 0.0446(9) Uani d . 1 1 . .
N N5 1.0271(5) 0.4286(3) 0.1677(3) 0.0631(10) Uani d . 1 1 . .
C C30 1.1809(6) 0.6397(3) 0.0926(3) 0.0440(9) Uani d . 1 1 . .
N N6 1.2879(5) 0.7213(3) 0.1470(3) 0.0626(10) Uani d . 1 1 . .
C C31 0.812(5) 0.559(2) 0.036(2) 0.070(5) Uani d P 0.50 1 . 1
N N7 0.681(4) 0.603(2) 0.0546(17) 0.070(5) Uani d P 0.50 1 A 1
N N8 0.805(3) 0.5579(11) 0.0446(12) 0.026(3) Uani d P 0.50 1 . 2
O O1 0.688(3) 0.5921(16) 0.0752(11) 0.055(3) Uani d P 0.50 1 B 2

loop_
_atom_site_aniso_label
_atom_site_aniso_U_11
_atom_site_aniso_U_22
_atom_site_aniso_U_33
_atom_site_aniso_U_12
_atom_site_aniso_U_13
_atom_site_aniso_U_23
Cu1 0.0659(3) 0.0491(3) 0.0278(3) 0.0167(2) 0.0157(2) 0.0169(2)
Fe1 0.057(4) 0.0453(14) 0.0274(15) 0.012(3) 0.009(3) 0.0199(12)
N1 0.0449(17) 0.0362(18) 0.0314(17) 0.0069(14) 0.0073(14) 0.0166(14)
N2 0.0400(16) 0.0401(18) 0.0323(17) 0.0114(14) 0.0067(14) 0.0176(14)
N3 0.0423(16) 0.0398(18) 0.0323(17) 0.0120(15) 0.0089(15) 0.0162(14)
N4 0.0433(17) 0.0362(17) 0.0302(17) 0.0064(14) 0.0041(15) 0.0143(14)
C1 0.047(2) 0.045(2) 0.045(2) 0.0067(19) 0.006(2) 0.0210(19)
C2 0.059(2) 0.046(3) 0.064(3) 0.005(2) 0.015(2) 0.032(2)
C3 0.056(2) 0.065(3) 0.053(3) 0.009(2) 0.019(2) 0.038(2)
C4 0.0384(19) 0.057(3) 0.034(2) 0.0162(19) 0.0086(18) 0.0255(19)
C5 0.0341(18) 0.043(2) 0.0300(19) 0.0145(17) 0.0068(16) 0.0184(17)
C6 0.0358(18) 0.040(2) 0.0295(19) 0.0158(17) 0.0084(17) 0.0175(16)
C7 0.0377(19) 0.048(2) 0.030(2) 0.0209(18) 0.0048(17) 0.0153(17)
C8 0.050(2) 0.063(3) 0.027(2) 0.017(2) 0.0100(19) 0.0155(19)
C9 0.046(2) 0.080(3) 0.031(2) 0.022(2) 0.0159(19) 0.030(2)
C10 0.047(2) 0.048(3) 0.036(2) 0.020(2) 0.0036(19) 0.0117(19)
C11 0.045(2) 0.037(2) 0.053(3) 0.0118(18) 0.004(2) 0.017(2)
C12 0.042(2) 0.039(2) 0.039(2) 0.0130(18) 0.0068(18) 0.0210(18)
C13 0.081(3) 0.043(3) 0.058(3) 0.010(2) 0.013(3) 0.013(2)
C14 0.067(3) 0.048(3) 0.061(3) 0.015(2) 0.022(2) 0.031(2)
C15 0.049(2) 0.045(2) 0.042(2) 0.005(2) 0.001(2) 0.024(2)
C16 0.054(2) 0.055(3) 0.058(3) 0.017(2) 0.003(2) 0.029(2)
C17 0.067(3) 0.055(3) 0.041(3) 0.008(2) -0.005(2) 0.027(2)
C18 0.058(2) 0.041(2) 0.033(2) 0.006(2) 0.004(2) 0.0179(18)
C19 0.052(2) 0.034(2) 0.029(2) 0.0044(18) 0.0058(18) 0.0152(16)
C20 0.047(2) 0.033(2) 0.0260(19) 0.0058(17) 0.0075(18) 0.0142(16)
C21 0.053(2) 0.039(2) 0.031(2) 0.0065(19) 0.0102(19) 0.0147(17)
C22 0.072(3) 0.054(3) 0.026(2) 0.009(2) 0.014(2) 0.0142(19)
C23 0.080(3) 0.053(3) 0.026(2) 0.009(2) 0.006(2) 0.0180(19)
C24 0.064(3) 0.050(3) 0.035(2) 0.013(2) 0.022(2) 0.0115(19)
C25 0.058(2) 0.050(3) 0.050(3) 0.023(2) 0.017(2) 0.020(2)
C26 0.046(2) 0.040(2) 0.039(2) 0.0096(19) 0.0086(19) 0.0193(18)
C27 0.067(3) 0.070(3) 0.060(3) 0.031(2) 0.027(2) 0.032(2)
C28 0.062(2) 0.065(3) 0.041(2) 0.024(2) 0.009(2) 0.026(2)
C29 0.055(2) 0.045(2) 0.037(2) 0.0171(19) 0.015(2) 0.0185(19)
N5 0.093(3) 0.067(3) 0.044(2) 0.028(2) 0.020(2) 0.0347(19)
C30 0.058(2) 0.048(3) 0.033(2) 0.021(2) 0.009(2) 0.0222(19)
N6 0.069(2) 0.062(3) 0.052(2) 0.016(2) -0.003(2) 0.025(2)
C31 0.087(9) 0.109(9) 0.050(8) 0.044(7) 0.017(7) 0.061(7)
N7 0.087(9) 0.109(9) 0.050(8) 0.044(7) 0.017(7) 0.061(7)
N8 0.039(5) 0.022(4) 0.011(5) 0.012(4) 0.009(4) -0.001(4)
O1 0.082(6) 0.087(7) 0.027(5) 0.057(5) 0.026(5) 0.036(5)

loop_
_atom_type_symbol
_atom_type_description
_atom_type_scat_dispersion_real
_atom_type_scat_dispersion_imag
_atom_type_scat_source
C C 0.0033 0.0016 'International Tables Vol C Tables 4.2.6.8 and 6.1.1.4'
H H 0.0000 0.0000 'International Tables Vol C Tables 4.2.6.8 and 6.1.1.4'
N N 0.0061 0.0033 'International Tables Vol C Tables 4.2.6.8 and 6.1.1.4'
O O 0.0106 0.0060 'International Tables Vol C Tables 4.2.6.8 and 6.1.1.4'
Fe Fe 0.3463 0.8444 'International Tables Vol C Tables 4.2.6.8 and 6.1.1.4'
Cu Cu 0.3201 1.2651 'International Tables Vol C Tables 4.2.6.8 and 6.1.1.4'

loop_
_geom_angle_atom_site_label_1
_geom_angle_atom_site_label_2
_geom_angle_atom_site_label_3
_geom_angle_site_symmetry_1
_geom_angle_site_symmetry_3
_geom_angle
N2 Cu1 N4 . . 135.31(11)
N2 Cu1 N1 . . 82.52(12)
N4 Cu1 N1 . . 121.22(12)
N2 Cu1 N3 . . 114.85(12)
N4 Cu1 N3 . . 82.49(12)
N1 Cu1 N3 . . 126.67(11)
Fe1 Fe1 C31 2_765 . 165(5)
Fe1 Fe1 N8 2_765 . 166(5)
C31 Fe1 N8 . . 4.6(19)
Fe1 Fe1 C30 2_765 2_765 97(4)
C31 Fe1 C30 . 2_765 96.8(11)
N8 Fe1 C30 . 2_765 96.8(7)
Fe1 Fe1 C31 2_765 2_765 12(4)
C31 Fe1 C31 . 2_765 176.8(10)
N8 Fe1 C31 . 2_765 175.8(18)
C30 Fe1 C31 2_765 2_765 86.0(10)
Fe1 Fe1 C29 2_765 . 87(4)
C31 Fe1 C29 . . 99.8(13)
N8 Fe1 C29 . . 95.2(10)
C30 Fe1 C29 2_765 . 93.0(7)
C31 Fe1 C29 2_765 . 81.6(11)
Fe1 Fe1 C29 2_765 2_765 81(4)
C31 Fe1 C29 . 2_765 91.8(14)
N8 Fe1 C29 . 2_765 96.4(10)
C30 Fe1 C29 2_765 2_765 88.4(6)
C31 Fe1 C29 2_765 2_765 86.7(11)
C29 Fe1 C29 . 2_765 168.1(5)
Fe1 Fe1 C30 2_765 . 72(4)
C31 Fe1 C30 . . 94.9(12)
N8 Fe1 C30 . . 94.9(9)
C30 Fe1 C30 2_765 . 168.2(5)
C31 Fe1 C30 2_765 . 82.3(9)
C29 Fe1 C30 . . 86.5(6)
C29 Fe1 C30 2_765 . 89.7(6)
Fe1 Fe1 N8 2_765 2_765 11(4)
C31 Fe1 N8 . 2_765 174.2(19)
N8 Fe1 N8 . 2_765 177.2(10)
C30 Fe1 N8 2_765 2_765 85.9(6)
C31 Fe1 N8 2_765 2_765 3.6(15)
C29 Fe1 N8 . 2_765 85.2(8)
C29 Fe1 N8 2_765 2_765 83.1(7)
C30 Fe1 N8 . 2_765 82.4(5)
C1 N1 C5 . . 118.1(3)
C1 N1 Cu1 . . 130.8(2)
C5 N1 Cu1 . . 111.1(2)
C12 N2 C6 . . 118.1(3)
C12 N2 Cu1 . . 130.3(2)
C6 N2 Cu1 . . 111.5(2)
C15 N3 C19 . . 118.5(3)
C15 N3 Cu1 . . 131.4(3)
C19 N3 Cu1 . . 110.1(2)
C26 N4 C20 . . 117.4(3)
C26 N4 Cu1 . . 130.0(2)
C20 N4 Cu1 . . 112.6(2)
N1 C1 C2 . . 121.0(4)
N1 C1 C13 . . 117.3(3)
C2 C1 C13 . . 121.7(4)
C3 C2 C1 . . 121.1(4)
C3 C2 H2 . . 119.5
C1 C2 H2 . . 119.5
C2 C3 C4 . . 119.4(4)
C2 C3 H3 . . 120.3
C4 C3 H3 . . 120.3
C5 C4 C3 . . 117.0(3)
C5 C4 C9 . . 119.5(4)
C3 C4 C9 . . 123.5(4)
N1 C5 C4 . . 123.2(3)
N1 C5 C6 . . 117.1(3)
C4 C5 C6 . . 119.7(3)
N2 C6 C7 . . 123.2(3)
N2 C6 C5 . . 117.4(3)
C7 C6 C5 . . 119.4(3)
C10 C7 C6 . . 116.9(3)
C10 C7 C8 . . 124.0(3)
C6 C7 C8 . . 119.0(3)
C9 C8 C7 . . 121.6(4)
C9 C8 H8 . . 119.2
C7 C8 H8 . . 119.2
C8 C9 C4 . . 120.8(4)
C8 C9 H9 . . 119.6
C4 C9 H9 . . 119.6
C11 C10 C7 . . 120.1(4)
C11 C10 H10 . . 120.0
C7 C10 H10 . . 120.0
C10 C11 C12 . . 120.4(4)
C10 C11 H11 . . 119.8
C12 C11 H11 . . 119.8
N2 C12 C11 . . 121.3(3)
N2 C12 C14 . . 117.4(3)
C11 C12 C14 . . 121.3(3)
C1 C13 H13A . . 109.5
C1 C13 H13B . . 109.5
H13A C13 H13B . . 109.5
C1 C13 H13C . . 109.5
H13A C13 H13C . . 109.5
H13B C13 H13C . . 109.5
C12 C14 H14A . . 109.5
C12 C14 H14B . . 109.5
H14A C14 H14B . . 109.5
C12 C14 H14C . . 109.5
H14A C14 H14C . . 109.5
H14B C14 H14C . . 109.5
N3 C15 C16 . . 121.8(4)
N3 C15 C27 . . 116.8(3)
C16 C15 C27 . . 121.3(4)
C17 C16 C15 . . 120.5(4)
C17 C16 H16 . . 119.8
C15 C16 H16 . . 119.8
C16 C17 C18 . . 119.5(4)
C16 C17 H17 . . 120.3
C18 C17 H17 . . 120.3
C17 C18 C19 . . 117.0(3)
C17 C18 C23 . . 123.4(4)
C19 C18 C23 . . 119.6(4)
N3 C19 C18 . . 122.7(3)
N3 C19 C20 . . 118.5(3)
C18 C19 C20 . . 118.8(3)
N4 C20 C21 . . 123.7(3)
N4 C20 C19 . . 116.3(3)
C21 C20 C19 . . 120.1(3)
C20 C21 C24 . . 117.1(4)
C20 C21 C22 . . 120.0(4)
C24 C21 C22 . . 122.9(4)
C23 C22 C21 . . 120.9(4)
C23 C22 H22 . . 119.6
C21 C22 H22 . . 119.6
C22 C23 C18 . . 120.6(4)
C22 C23 H23 . . 119.7
C18 C23 H23 . . 119.7
C25 C24 C21 . . 119.4(4)
C25 C24 H24 . . 120.3
C21 C24 H24 . . 120.3
C24 C25 C26 . . 120.5(4)
C24 C25 H25 . . 119.7
C26 C25 H25 . . 119.7
N4 C26 C25 . . 121.9(4)
N4 C26 C28 . . 117.5(3)
C25 C26 C28 . . 120.6(4)
C15 C27 H27A . . 109.5
C15 C27 H27B . . 109.5
H27A C27 H27B . . 109.5
C15 C27 H27C . . 109.5
H27A C27 H27C . . 109.5
H27B C27 H27C . . 109.5
C26 C28 H28A . . 109.5
C26 C28 H28B . . 109.5
H28A C28 H28B . . 109.5
C26 C28 H28C . . 109.5
H28A C28 H28C . . 109.5
H28B C28 H28C . . 109.5
N5 C29 Fe1 . . 174.5(4)
N5 C29 Fe1 . 2_765 173.2(5)
N6 C30 Fe1 . 2_765 173.6(4)
N6 C30 Fe1 . . 174.6(4)
N7 C31 Fe1 . . 175(3)
N7 C31 Fe1 . 2_765 173(3)
O1 N8 Fe1 . . 176.5(19)
O1 N8 Fe1 . 2_765 176.7(16)

loop_
_geom_bond_atom_site_label_1
_geom_bond_atom_site_label_2
_geom_bond_site_symmetry_2
_geom_bond_distance
Cu1 N2 . 2.034(3)
Cu1 N4 . 2.039(3)
Cu1 N1 . 2.053(3)
Cu1 N3 . 2.079(3)
Fe1 Fe1 2_765 0.410(15)
Fe1 C31 . 1.56(4)
Fe1 N8 . 1.625(19)
Fe1 C30 2_765 1.908(15)
Fe1 C31 2_765 1.96(4)
Fe1 C29 . 1.961(16)
Fe1 C29 2_765 1.981(16)
Fe1 C30 . 1.998(15)
Fe1 N8 2_765 2.03(2)
N1 C1 . 1.341(4)
N1 C5 . 1.370(4)
N2 C12 . 1.334(4)
N2 C6 . 1.372(4)
N3 C15 . 1.324(5)
N3 C19 . 1.379(4)
N4 C26 . 1.334(4)
N4 C20 . 1.380(4)
C1 C2 . 1.404(5)
C1 C13 . 1.497(5)
C2 C3 . 1.351(5)
C2 H2 . 0.9300
C3 C4 . 1.409(5)
C3 H3 . 0.9300
C4 C5 . 1.399(5)
C4 C9 . 1.421(5)
C5 C6 . 1.439(5)
C6 C7 . 1.403(5)
C7 C10 . 1.397(5)
C7 C8 . 1.425(5)
C8 C9 . 1.346(5)
C8 H8 . 0.9300
C9 H9 . 0.9300
C10 C11 . 1.354(5)
C10 H10 . 0.9300
C11 C12 . 1.410(5)
C11 H11 . 0.9300
C12 C14 . 1.507(5)
C13 H13A . 0.9600
C13 H13B . 0.9600
C13 H13C . 0.9600
C14 H14A . 0.9600
C14 H14B . 0.9600
C14 H14C . 0.9600
C15 C16 . 1.392(5)
C15 C27 . 1.484(5)
C16 C17 . 1.373(6)
C16 H16 . 0.9300
C17 C18 . 1.403(5)
C17 H17 . 0.9300
C18 C19 . 1.404(5)
C18 C23 . 1.435(5)
C19 C20 . 1.446(5)
C20 C21 . 1.388(5)
C21 C24 . 1.410(5)
C21 C22 . 1.416(5)
C22 C23 . 1.360(6)
C22 H22 . 0.9300
C23 H23 . 0.9300
C24 C25 . 1.358(5)
C24 H24 . 0.9300
C25 C26 . 1.401(5)
C25 H25 . 0.9300
C26 C28 . 1.502(5)
C27 H27A . 0.9600
C27 H27B . 0.9600
C27 H27C . 0.9600
C28 H28A . 0.9600
C28 H28B . 0.9600
C28 H28C . 0.9600
C29 N5 . 1.120(4)
C29 Fe1 2_765 1.981(16)
C30 N6 . 1.140(5)
C30 Fe1 2_765 1.908(15)
C31 N7 . 1.23(5)
C31 Fe1 2_765 1.96(4)
N8 O1 . 1.11(3)
N8 Fe1 2_765 2.03(2)

loop_
_geom_hbond_atom_site_label_D
_geom_hbond_atom_site_label_H
_geom_hbond_atom_site_label_A
_geom_hbond_site_symmetry_A
_geom_hbond_distance_DH
_geom_hbond_distance_HA
_geom_hbond_distance_DA
_geom_hbond_angle_DHA
C17 H17 N6 2_766 0.93 2.55 3.393(6) 151.2
